data_4000869
loop_
_publ_author_name
'Murata, Tsuyoshi'
'Shao, Xiangfeng'
'Nakano, Yoshiaki'
'Yamochi, Hideki'
'Uruichi, Mikio'
'Yakushi, Kyuya'
'Saito, Gunzi'
'Tanaka, Koichiro'

_publ_section_title
;
 Tuning of Multi-Instabilities in Organic Alloy,
 [(EDO-TTF)1&#x2212;x(MeEDO-TTF)x]2PF6
;
_journal_issue 10
_journal_name_full 'Chemistry of Materials'
_journal_page_first 3121
_journal_paper_doi 10.1021/cm100051b
_journal_volume 22
_journal_year 2010
_chemical_formula_moiety 'C17.88 H15.76 O4 S8, F6 P1'
_chemical_formula_sum 'C17.88 H15.76 F6 O4 P S8'
_chemical_formula_weight 696.07
_chemical_name_common (Me0.94EDO-TTF)2PF6
_chemical_name_systematic
;
 ?
;
_space_group_IT_number 60
_symmetry_cell_setting orthorhombic
_symmetry_space_group_name_Hall '-P 2n 2ab'
_symmetry_space_group_name_H-M 'P b c n'
_atom_sites_solution_hydrogens geom
_atom_sites_solution_primary direct
_atom_sites_solution_secondary difmap
_audit_creation_method SHELXL-97
_cell_angle_alpha 90.00
_cell_angle_beta 90.00
_cell_angle_gamma 90.00
_cell_formula_units_Z 4
_cell_length_a 29.313(12)
_cell_length_b 12.572(7)
_cell_length_c 6.8180(19)
_cell_measurement_temperature 110(2)
_cell_volume 2512.6(19)
_computing_cell_refinement MAC-DENZO
_computing_data_collection 'DIP software (MAC Science)'
_computing_data_reduction MAC-DENZO
_computing_molecular_graphics 'ORTEP III'
_computing_structure_refinement 'SHELXL-97 (Sheldrick, 1997)'
_computing_structure_solution 'SHELXS-97 (Sheldrick, 1990)'
_diffrn_ambient_temperature 110(2)
_diffrn_measured_fraction_theta_full 0.831
_diffrn_measured_fraction_theta_max 0.831
_diffrn_measurement_device_type 'Mac Science DIP-2020K'
_diffrn_measurement_method theta/2theta
_diffrn_radiation_monochromator graphite
_diffrn_radiation_source 'fine-focus sealed tube'
_diffrn_radiation_type MoK\a
_diffrn_radiation_wavelength 0.71073
_diffrn_reflns_av_R_equivalents 0.0000
_diffrn_reflns_av_sigmaI/netI 0.1213
_diffrn_reflns_limit_h_max 0
_diffrn_reflns_limit_h_min -36
_diffrn_reflns_limit_k_max 15
_diffrn_reflns_limit_k_min 0
_diffrn_reflns_limit_l_max 8
_diffrn_reflns_limit_l_min 0
_diffrn_reflns_number 2084
_diffrn_reflns_theta_full 26.11
_diffrn_reflns_theta_max 26.11
_diffrn_reflns_theta_min 2.64
_exptl_absorpt_coefficient_mu 0.847
_exptl_absorpt_correction_type none
_exptl_crystal_colour black
_exptl_crystal_density_diffrn 1.840
_exptl_crystal_density_method 'not measured'
_exptl_crystal_description platelet
_exptl_crystal_F_000 1408
_exptl_crystal_size_max 0.50
_exptl_crystal_size_mid 0.30
_exptl_crystal_size_min 0.03
_refine_diff_density_max 0.450
_refine_diff_density_min -0.522
_refine_diff_density_rms 0.114
_refine_ls_extinction_method none
_refine_ls_goodness_of_fit_ref 0.893
_refine_ls_hydrogen_treatment mixed
_refine_ls_matrix_type full
_refine_ls_number_parameters 169
_refine_ls_number_reflns 2084
_refine_ls_number_restraints 0
_refine_ls_restrained_S_all 0.893
_refine_ls_R_factor_all 0.1570
_refine_ls_R_factor_gt 0.0640
_refine_ls_shift/su_max 0.000
_refine_ls_shift/su_mean 0.000
_refine_ls_structure_factor_coef Fsqd
_refine_ls_weighting_details 'calc w=1/[\s^2^(Fo^2^)+(0.0945P)^2^+0.0000P] where P=(Fo^2^+2Fc^2^)/3'
_refine_ls_weighting_scheme calc
_refine_ls_wR_factor_gt 0.1551
_refine_ls_wR_factor_ref 0.2030
_reflns_number_gt 880
_reflns_number_total 2084
_reflns_threshold_expression >2sigma(I)
_cod_data_source_file cm100051b_si_002.cif
_cod_data_source_block x=0.94_110K
_cod_database_code 4000869

loop_
_symmetry_equiv_pos_as_xyz
'x, y, z'
'-x+1/2, -y+1/2, z+1/2'
'x+1/2, -y+1/2, -z'
'-x, y, -z+1/2'
'-x, -y, -z'
'x-1/2, y-1/2, -z-1/2'
'-x-1/2, y-1/2, z'
'x, -y, z-1/2'

loop_
_atom_site_label
_atom_site_type_symbol
_atom_site_fract_x
_atom_site_fract_y
_atom_site_fract_z
_atom_site_U_iso_or_equiv
_atom_site_adp_type
_atom_site_occupancy
_atom_site_symmetry_multiplicity
_atom_site_calc_flag
_atom_site_refinement_flags
S3 S 0.22237(7) 0.2014(2) 0.1766(3) 0.0417(6) Uani 1 1 d .
S4 S 0.33090(7) 0.1862(2) 0.1560(4) 0.0420(6) Uani 1 1 d .
S5 S 0.21511(7) -0.0351(2) 0.1798(3) 0.0402(6) Uani 1 1 d .
S6 S 0.32697(7) -0.0481(2) 0.1565(3) 0.0402(6) Uani 1 1 d .
O11 O 0.13187(17) 0.2148(5) 0.1991(8) 0.0423(16) Uani 1 1 d .
O12 O 0.12453(18) -0.0175(5) 0.1978(8) 0.0421(16) Uani 1 1 d .
C1 C 0.2496(3) 0.0768(8) 0.1686(13) 0.041(2) Uani 1 1 d .
C2 C 0.2966(3) 0.0737(8) 0.1591(11) 0.038(2) Uani 1 1 d .
C7 C 0.1682(3) 0.1453(8) 0.1872(12) 0.037(2) Uani 1 1 d .
C8 C 0.3822(3) 0.1166(8) 0.1390(12) 0.044(2) Uani 1 1 d .
H8 H 0.4118 0.1556 0.1300 0.052 Uiso 1 1 calc R
C9 C 0.1645(3) 0.0406(8) 0.1917(13) 0.040(2) Uani 1 1 d .
C10 C 0.3813(3) 0.0107(8) 0.1383(12) 0.039(2) Uani 1 1 d .
C13 C 0.0913(3) 0.1585(8) 0.2660(13) 0.043(2) Uani 1 1 d .
H13A H 0.0637 0.2037 0.2429 0.052 Uiso 1 1 calc R
H13B H 0.0937 0.1448 0.4101 0.052 Uiso 1 1 calc R
C14 C 0.0859(3) 0.0528(8) 0.1574(14) 0.048(2) Uani 1 1 d .
H14A H 0.0569 0.0175 0.1998 0.058 Uiso 1 1 calc R
H14B H 0.0839 0.0664 0.0131 0.058 Uiso 1 1 calc R
C15 C 0.4231(3) -0.0593(8) 0.1299(13) 0.047(2) Uani 1 1 d .
H15A H 0.4136 -0.1356 0.1335 0.056 Uiso 1 1 calc R
H15B H 0.4432 -0.0436 0.2449 0.056 Uiso 1 1 calc R
H15C H 0.4402 -0.0449 0.0058 0.056 Uiso 1 1 calc R
P16 P 0.0000 0.2100(4) -0.2500 0.0503(10) Uani 1 2 d S
F17 F 0.0070(2) 0.2997(6) -0.4119(11) 0.092(2) Uani 1 1 d .
F18 F -0.05405(15) 0.2095(5) -0.2933(8) 0.0587(16) Uani 1 1 d .
F19 F 0.00625(19) 0.1212(6) -0.4137(8) 0.0697(19) Uani 1 1 d .

loop_
_atom_site_aniso_label
_atom_site_aniso_U_11
_atom_site_aniso_U_22
_atom_site_aniso_U_33
_atom_site_aniso_U_23
_atom_site_aniso_U_13
_atom_site_aniso_U_12
S3 0.0383(13) 0.0320(16) 0.0548(15) -0.0007(12) 0.0005(10) 0.0002(9)
S4 0.0381(13) 0.0314(16) 0.0564(15) 0.0010(11) 0.0007(10) -0.0027(9)
S5 0.0389(13) 0.0317(16) 0.0499(15) 0.0004(11) 0.0003(10) -0.0004(9)
S6 0.0365(12) 0.0348(16) 0.0494(14) -0.0001(12) 0.0017(10) 0.0016(9)
O11 0.034(3) 0.029(5) 0.063(4) 0.003(3) 0.001(3) 0.003(3)
O12 0.038(3) 0.035(5) 0.053(4) 0.010(3) -0.003(3) -0.007(3)
C1 0.036(5) 0.036(7) 0.053(6) -0.006(5) -0.001(4) 0.007(4)
C2 0.050(5) 0.035(7) 0.029(4) -0.003(4) -0.006(4) 0.006(4)
C7 0.035(5) 0.031(7) 0.043(5) 0.003(4) -0.003(4) -0.002(4)
C8 0.034(5) 0.045(8) 0.051(6) 0.000(5) 0.002(4) 0.001(4)
C9 0.031(5) 0.032(7) 0.057(6) -0.007(5) 0.001(4) -0.009(4)
C10 0.040(5) 0.033(7) 0.045(6) 0.005(5) 0.007(4) 0.000(4)
C13 0.042(6) 0.033(7) 0.055(6) 0.008(5) 0.009(4) -0.003(4)
C14 0.044(5) 0.033(7) 0.068(7) 0.007(5) -0.005(5) 0.001(4)
C15 0.057(6) 0.028(7) 0.055(6) -0.002(5) 0.001(4) -0.004(4)
P16 0.0362(19) 0.041(3) 0.074(3) 0.000 -0.0005(16) 0.000
F17 0.058(4) 0.075(6) 0.142(6) 0.052(5) -0.022(4) -0.003(3)
F18 0.031(3) 0.062(5) 0.082(4) -0.014(3) -0.004(3) 0.004(2)
F19 0.064(4) 0.076(6) 0.069(4) -0.023(4) -0.002(3) 0.022(3)

loop_
_atom_type_symbol
_atom_type_description
_atom_type_scat_dispersion_real
_atom_type_scat_dispersion_imag
_atom_type_scat_source
C C 0.0033 0.0016 'International Tables Vol C Tables 4.2.6.8 and 6.1.1.4'
H H 0.0000 0.0000 'International Tables Vol C Tables 4.2.6.8 and 6.1.1.4'
F F 0.0171 0.0103 'International Tables Vol C Tables 4.2.6.8 and 6.1.1.4'
O O 0.0106 0.0060 'International Tables Vol C Tables 4.2.6.8 and 6.1.1.4'
P P 0.1023 0.0942 'International Tables Vol C Tables 4.2.6.8 and 6.1.1.4'
S S 0.1246 0.1234 'International Tables Vol C Tables 4.2.6.8 and 6.1.1.4'

loop_
_geom_angle_atom_site_label_1
_geom_angle_atom_site_label_2
_geom_angle_atom_site_label_3
_geom_angle
_geom_angle_site_symmetry_1
_geom_angle_site_symmetry_3
C7 S3 C1 93.1(4) . .
C2 S4 C8 95.2(4) . .
C1 S5 C9 93.2(4) . .
C10 S6 C2 95.3(4) . .
C7 O11 C13 109.9(7) . .
C9 O12 C14 109.4(7) . .
C2 C1 S5 124.2(7) . .
C2 C1 S3 118.7(7) . .
S5 C1 S3 117.1(5) . .
C1 C2 S4 123.8(7) . .
C1 C2 S6 121.7(7) . .
S4 C2 S6 114.5(5) . .
C9 C7 O11 124.4(8) . .
C9 C7 S3 118.8(7) . .
O11 C7 S3 116.7(7) . .
C10 C8 S4 119.0(7) . .
C10 C8 H8 120.5 . .
S4 C8 H8 120.5 . .
C7 C9 O12 126.8(8) . .
C7 C9 S5 117.7(6) . .
O12 C9 S5 115.4(7) . .
C8 C10 C15 124.5(8) . .
C8 C10 S6 115.9(7) . .
C15 C10 S6 119.5(7) . .
O11 C13 C14 110.8(7) . .
O11 C13 H13A 109.5 . .
C14 C13 H13A 109.5 . .
O11 C13 H13B 109.5 . .
C14 C13 H13B 109.5 . .
H13A C13 H13B 108.1 . .
O12 C14 C13 110.7(7) . .
O12 C14 H14A 109.5 . .
C13 C14 H14A 109.5 . .
O12 C14 H14B 109.5 . .
C13 C14 H14B 109.5 . .
H14A C14 H14B 108.1 . .
C10 C15 H15A 109.5 . .
C10 C15 H15B 109.5 . .
H15A C15 H15B 109.5 . .
C10 C15 H15C 109.5 . .
H15A C15 H15C 109.5 . .
H15B C15 H15C 109.5 . .
F19 P16 F19 90.7(6) . 4_554
F19 P16 F17 179.0(4) . 4_554
F19 P16 F17 89.8(4) 4_554 4_554
F19 P16 F17 89.8(4) . .
F19 P16 F17 179.0(4) 4_554 .
F17 P16 F17 89.8(7) 4_554 .
F19 P16 F18 90.7(3) . 4_554
F19 P16 F18 89.0(3) 4_554 4_554
F17 P16 F18 90.2(3) 4_554 4_554
F17 P16 F18 90.2(3) . 4_554
F19 P16 F18 89.0(3) . .
F19 P16 F18 90.7(3) 4_554 .
F17 P16 F18 90.2(3) 4_554 .
F17 P16 F18 90.2(3) . .
F18 P16 F18 179.5(6) 4_554 .

loop_
_geom_bond_atom_site_label_1
_geom_bond_atom_site_label_2
_geom_bond_distance
_geom_bond_site_symmetry_2
S3 C7 1.738(8) .
S3 C1 1.760(9) .
S4 C2 1.734(10) .
S4 C8 1.743(9) .
S5 C1 1.735(10) .
S5 C9 1.765(9) .
S6 C10 1.760(9) .
S6 C2 1.771(9) .
O11 C7 1.381(10) .
O11 C13 1.458(10) .
O12 C9 1.380(9) .
O12 C14 1.464(10) .
C1 C2 1.380(11) .
C7 C9 1.321(13) .
C8 C10 1.332(13) .
C8 H8 1.0000 .
C10 C15 1.509(12) .
C13 C14 1.529(13) .
C13 H13A 1.0000 .
C13 H13B 1.0000 .
C14 H14A 1.0000 .
C14 H14B 1.0000 .
C15 H15A 1.0000 .
C15 H15B 1.0000 .
C15 H15C 1.0000 .
P16 F19 1.589(7) .
P16 F19 1.589(7) 4_554
P16 F17 1.591(7) 4_554
P16 F17 1.591(7) .
P16 F18 1.612(5) 4_554
P16 F18 1.612(4) .

loop_
_geom_torsion_atom_site_label_1
_geom_torsion_atom_site_label_2
_geom_torsion_atom_site_label_3
_geom_torsion_atom_site_label_4
_geom_torsion
C9 S5 C1 C2 179.0(8)
C9 S5 C1 S3 0.8(6)
C7 S3 C1 C2 -179.8(8)
C7 S3 C1 S5 -1.5(6)
S5 C1 C2 S4 -177.8(5)
S3 C1 C2 S4 0.4(11)
S5 C1 C2 S6 0.3(11)
S3 C1 C2 S6 178.4(4)
C8 S4 C2 C1 -179.0(8)
C8 S4 C2 S6 2.8(5)
C10 S6 C2 C1 178.8(7)
C10 S6 C2 S4 -3.0(5)
C13 O11 C7 C9 14.3(12)
C13 O11 C7 S3 -162.8(6)
C1 S3 C7 C9 1.9(8)
C1 S3 C7 O11 179.1(7)
C2 S4 C8 C10 -1.5(8)
O11 C7 C9 O12 3.8(16)
S3 C7 C9 O12 -179.2(7)
O11 C7 C9 S5 -178.7(6)
S3 C7 C9 S5 -1.7(11)
C14 O12 C9 C7 11.8(13)
C14 O12 C9 S5 -165.8(6)
C1 S5 C9 C7 0.5(9)
C1 S5 C9 O12 178.3(7)
S4 C8 C10 C15 -178.2(6)
S4 C8 C10 S6 -0.4(10)
C2 S6 C10 C8 2.0(8)
C2 S6 C10 C15 180.0(7)
C7 O11 C13 C14 -45.2(10)
C9 O12 C14 C13 -42.6(9)
O11 C13 C14 O12 62.4(10)
